data_4120793
loop_
_publ_author_name
'Nicolas Lassauque'
'Pauline Gualco'
'Sonia Mallet-Ladeira'
'Karinne Miqueu'
'Abderrahmane Amgoune'
'Didier Bourissou'

_publ_section_title
;
 Activation of a \s-SnSn Bond at Copper, Followed by Double Addition to an
 Alkyne
;
_journal_name_full 'Journal of the American Chemical Society'
_journal_page_first 13827
_journal_page_last 13834
_journal_paper_doi 10.1021/ja405516j
_journal_volume 135
_journal_year 2013
_chemical_compound_source 'synthesis as described'
_chemical_formula_moiety 'C40 H40 Cu P2 Sn2, Cl4 Ga'
_chemical_formula_sum 'C40 H40 Cl4 Cu Ga P2 Sn2'
_chemical_formula_weight 1095.15
_chemical_name_systematic
;
 ?
;
_space_group_IT_number 14
_symmetry_cell_setting monoclinic
_symmetry_Int_Tables_number 14
_symmetry_space_group_name_Hall '-P 2ybc'
_symmetry_space_group_name_H-M 'P 1 21/c 1'
_atom_sites_solution_hydrogens geom
_atom_sites_solution_primary direct
_atom_sites_solution_secondary difmap
_cell_angle_alpha 90
_cell_angle_beta 104.066(2)
_cell_angle_gamma 90
_cell_formula_units_Z 4
_cell_length_a 15.9827(7)
_cell_length_b 13.0390(5)
_cell_length_c 21.3937(9)
_cell_measurement_reflns_used 9940
_cell_measurement_temperature 193(2)
_cell_measurement_theta_max 25.15
_cell_measurement_theta_min 2.4
_cell_measurement_wavelength 0.71073
_cell_volume 4324.7(3)
_computing_cell_refinement 'APEX2 and SAINT (Bruker, 2008)'
_computing_data_collection 'APEX2 (Bruker, 2008)'
_computing_data_reduction 'SAINT (Bruker, 2008)'
_computing_molecular_graphics 'Ortep-3 for Windows (Farrugia, 1997)'
_computing_publication_material 'WinGX publication routines (Farrugia, 1999)'
_computing_structure_refinement 'SHELXL-97 (Sheldrick, 2008)'
_computing_structure_solution 'SHELXS-97 (Sheldrick, 2008)'
_diffrn_ambient_temperature 193(2)
_diffrn_measured_fraction_theta_full 0.991
_diffrn_measured_fraction_theta_max 0.991
_diffrn_measurement_device_type 'Bruker Kappa APEX II Quazar'
_diffrn_measurement_method 'phi and omega scans'
_diffrn_radiation_monochromator 'multilayer optics'
_diffrn_radiation_probe x-ray
_diffrn_radiation_source 'microfocus sealed tube'
_diffrn_radiation_type MoK\a
_diffrn_radiation_wavelength 0.71073
_diffrn_reflns_av_R_equivalents 0.0552
_diffrn_reflns_av_unetI/netI 0.046
_diffrn_reflns_limit_h_max 19
_diffrn_reflns_limit_h_min -19
_diffrn_reflns_limit_k_max 16
_diffrn_reflns_limit_k_min -16
_diffrn_reflns_limit_l_max 26
_diffrn_reflns_limit_l_min -26
_diffrn_reflns_number 55321
_diffrn_reflns_theta_full 26.37
_diffrn_reflns_theta_max 26.37
_diffrn_reflns_theta_min 5.13
_diffrn_standards_decay_% 0
_diffrn_standards_interval_count 0
_diffrn_standards_interval_time 0
_diffrn_standards_number 0
_exptl_absorpt_coefficient_mu 2.591
_exptl_absorpt_correction_T_max 0.9034
_exptl_absorpt_correction_T_min 0.740
_exptl_absorpt_correction_type multi-scan
_exptl_absorpt_process_details '(SADABS; Bruker, 2008)'
_exptl_crystal_colour colourless
_exptl_crystal_density_diffrn 1.682
_exptl_crystal_description plate
_exptl_crystal_F_000 2152
_exptl_crystal_size_max 0.18
_exptl_crystal_size_mid 0.1
_exptl_crystal_size_min 0.04
_refine_diff_density_max 1.397
_refine_diff_density_min -0.618
_refine_diff_density_rms 0.115
_refine_ls_extinction_method none
_refine_ls_goodness_of_fit_ref 1.022
_refine_ls_hydrogen_treatment constr
_refine_ls_matrix_type full
_refine_ls_number_parameters 455
_refine_ls_number_reflns 8775
_refine_ls_number_restraints 0
_refine_ls_restrained_S_all 1.022
_refine_ls_R_factor_all 0.0661
_refine_ls_R_factor_gt 0.0375
_refine_ls_shift/su_max 0.005
_refine_ls_shift/su_mean 0
_refine_ls_structure_factor_coef Fsqd
_refine_ls_weighting_details 'calc w=1/[\s^2^(Fo^2^)+(0.0472P)^2^+8.8824P] where P=(Fo^2^+2Fc^2^)/3'
_refine_ls_weighting_scheme calc
_refine_ls_wR_factor_gt 0.0892
_refine_ls_wR_factor_ref 0.1027
_reflns_number_gt 6372
_reflns_number_total 8775
_reflns_threshold_expression >2sigma(I)
_cod_data_source_file ja405516j_si_002_6.cif
_cod_data_source_block 6
_cod_original_sg_symbol_H-M 'P 21/c'
_cod_database_code 4120793

loop_
_symmetry_equiv_pos_as_xyz
'x, y, z'
'-x, y+1/2, -z+1/2'
'-x, -y, -z'
'x, -y-1/2, z-1/2'

loop_
_atom_site_label
_atom_site_type_symbol
_atom_site_fract_x
_atom_site_fract_y
_atom_site_fract_z
_atom_site_U_iso_or_equiv
_atom_site_adp_type
_atom_site_occupancy
_atom_site_symmetry_multiplicity
_atom_site_calc_flag
_atom_site_refinement_flags
Sn1 Sn 0.07191(2) 0.81215(2) 0.134858(15) 0.02765(10) Uani 1 1 d .
Sn2 Sn 0.11303(2) 1.01496(3) 0.215218(17) 0.03192(10) Uani 1 1 d .
Cu1 Cu 0.21645(4) 0.86013(4) 0.21495(3) 0.02543(14) Uani 1 1 d .
Ga1 Ga 0.25356(4) 0.13230(4) 0.00744(3) 0.03967(15) Uani 1 1 d .
P2 P 0.30299(8) 0.93989(9) 0.30101(6) 0.0265(3) Uani 1 1 d .
P1 P 0.27244(8) 0.70932(9) 0.19081(6) 0.0250(3) Uani 1 1 d .
Cl2 Cl 0.26243(9) 0.09557(10) 0.10997(6) 0.0429(3) Uani 1 1 d .
Cl3 Cl 0.38257(9) 0.13677(12) -0.00877(7) 0.0521(4) Uani 1 1 d .
Cl1 Cl 0.18144(9) 0.01530(11) -0.05609(9) 0.0584(4) Uani 1 1 d .
Cl4 Cl 0.19176(13) 0.28166(11) -0.01251(9) 0.0703(5) Uani 1 1 d .
C15 C 0.3427(3) 0.6423(3) 0.2582(2) 0.0276(10) Uani 1 1 d .
C16 C 0.4311(3) 0.6541(4) 0.2727(2) 0.0359(12) Uani 1 1 d .
H16 H 0.4575 0.6925 0.2449 0.043 Uiso 1 1 calc R
C9 C 0.3339(3) 0.7293(3) 0.1309(2) 0.0273(10) Uani 1 1 d .
C21 C 0.4180(3) 0.9104(3) 0.3234(2) 0.0304(11) Uani 1 1 d .
C8 C 0.1900(3) 0.6165(3) 0.1543(2) 0.0273(10) Uani 1 1 d .
C11 C 0.3741(4) 0.8412(5) 0.0540(3) 0.0499(15) Uani 1 1 d .
H11 H 0.3723 0.9069 0.0346 0.06 Uiso 1 1 calc R
C22 C 0.4641(3) 0.9180(4) 0.2763(3) 0.0403(13) Uani 1 1 d .
H22 H 0.4363 0.9392 0.2338 0.048 Uiso 1 1 calc R
C33 C 0.2953(3) 1.0791(3) 0.2945(2) 0.0292(11) Uani 1 1 d .
C27 C 0.2606(3) 0.9074(3) 0.3704(2) 0.0283(10) Uani 1 1 d .
C7 C 0.2093(3) 0.5117(4) 0.1502(2) 0.0347(11) Uani 1 1 d .
H7 H 0.2653 0.4867 0.1701 0.042 Uiso 1 1 calc R
C34 C 0.3619(3) 1.1425(4) 0.3253(2) 0.0371(12) Uani 1 1 d .
H34 H 0.415 1.1143 0.3488 0.044 Uiso 1 1 calc R
C3 C 0.1084(3) 0.6533(4) 0.1262(2) 0.0277(10) Uani 1 1 d .
C13 C 0.4215(3) 0.6685(5) 0.0618(3) 0.0433(13) Uani 1 1 d .
H13 H 0.4525 0.6147 0.0477 0.052 Uiso 1 1 calc R
C4 C 0.0472(3) 0.5839(4) 0.0921(2) 0.0372(12) Uani 1 1 d .
H4 H -0.0088 0.6078 0.0714 0.045 Uiso 1 1 calc R
C38 C 0.2171(3) 1.1172(3) 0.2587(2) 0.0286(10) Uani 1 1 d .
C40 C 0.0340(4) 1.1006(5) 0.1371(3) 0.0584(18) Uani 1 1 d .
H40A H 0.0196 1.1671 0.1531 0.088 Uiso 1 1 calc R
H40B H -0.0192 1.0624 0.119 0.088 Uiso 1 1 calc R
H40C H 0.0655 1.1113 0.1037 0.088 Uiso 1 1 calc R
C10 C 0.3316(3) 0.8247(4) 0.1025(3) 0.0406(13) Uani 1 1 d .
H10 H 0.301 0.8792 0.1163 0.049 Uiso 1 1 calc R
C26 C 0.4594(4) 0.8800(4) 0.3859(3) 0.0457(14) Uani 1 1 d .
H26 H 0.4285 0.8759 0.4186 0.055 Uiso 1 1 calc R
C6 C 0.1474(4) 0.4459(4) 0.1176(3) 0.0411(13) Uani 1 1 d .
H6 H 0.1603 0.3751 0.1153 0.049 Uiso 1 1 calc R
C32 C 0.2510(4) 0.9787(4) 0.4157(3) 0.0444(14) Uani 1 1 d .
H32 H 0.2693 1.0475 0.4129 0.053 Uiso 1 1 calc R
C30 C 0.1883(4) 0.8505(5) 0.4704(3) 0.0513(15) Uani 1 1 d .
H30 H 0.163 0.8316 0.5045 0.062 Uiso 1 1 calc R
C29 C 0.1988(4) 0.7786(5) 0.4260(3) 0.0527(16) Uani 1 1 d .
H29 H 0.1816 0.7096 0.4297 0.063 Uiso 1 1 calc R
C28 C 0.2346(4) 0.8069(4) 0.3756(3) 0.0444(14) Uani 1 1 d .
H28 H 0.2414 0.7574 0.3447 0.053 Uiso 1 1 calc R
C14 C 0.3799(3) 0.6503(4) 0.1104(2) 0.0373(12) Uani 1 1 d .
H14 H 0.3827 0.5844 0.1297 0.045 Uiso 1 1 calc R
C17 C 0.4818(4) 0.6090(4) 0.3288(3) 0.0502(15) Uani 1 1 d .
H17 H 0.5427 0.6173 0.3392 0.06 Uiso 1 1 calc R
C12 C 0.4183(4) 0.7633(5) 0.0339(3) 0.0462(14) Uani 1 1 d .
H12 H 0.447 0.7749 0.0006 0.055 Uiso 1 1 calc R
C20 C 0.3055(4) 0.5863(4) 0.2995(2) 0.0371(12) Uani 1 1 d .
H20 H 0.2446 0.5783 0.2898 0.044 Uiso 1 1 calc R
C37 C 0.2072(4) 1.2245(4) 0.2551(3) 0.0394(12) Uani 1 1 d .
H37 H 0.1543 1.2531 0.2313 0.047 Uiso 1 1 calc R
C5 C 0.0667(4) 0.4818(4) 0.0880(2) 0.0387(12) Uani 1 1 d .
H5 H 0.0243 0.4359 0.0647 0.046 Uiso 1 1 calc R
C19 C 0.3555(4) 0.5418(4) 0.3546(3) 0.0482(15) Uani 1 1 d .
H19 H 0.3294 0.5039 0.3827 0.058 Uiso 1 1 calc R
C1 C -0.0403(4) 0.7978(5) 0.1721(3) 0.0485(14) Uani 1 1 d .
H1A H -0.0695 0.8643 0.1695 0.073 Uiso 1 1 calc R
H1B H -0.0232 0.7754 0.2171 0.073 Uiso 1 1 calc R
H1C H -0.0796 0.7472 0.1466 0.073 Uiso 1 1 calc R
C23 C 0.5504(4) 0.8943(4) 0.2921(4) 0.0517(16) Uani 1 1 d .
H23 H 0.5826 0.9002 0.2603 0.062 Uiso 1 1 calc R
C36 C 0.2732(4) 1.2887(4) 0.2854(3) 0.0441(14) Uani 1 1 d .
H36 H 0.2659 1.3609 0.2818 0.053 Uiso 1 1 calc R
C35 C 0.3500(4) 1.2480(4) 0.3213(3) 0.0467(14) Uani 1 1 d .
H35 H 0.3948 1.2924 0.3432 0.056 Uiso 1 1 calc R
C24 C 0.5907(4) 0.8624(4) 0.3530(4) 0.0582(18) Uani 1 1 d .
H24 H 0.6501 0.8446 0.3628 0.07 Uiso 1 1 calc R
C18 C 0.4438(5) 0.5531(4) 0.3684(3) 0.0545(17) Uani 1 1 d .
H18 H 0.4786 0.5217 0.4059 0.065 Uiso 1 1 calc R
C39 C 0.0415(4) 0.9909(5) 0.2868(3) 0.0553(16) Uani 1 1 d .
H39A H 0.054 0.9223 0.3055 0.083 Uiso 1 1 calc R
H39B H -0.0204 0.9967 0.2668 0.083 Uiso 1 1 calc R
H39C H 0.0581 1.0426 0.3208 0.083 Uiso 1 1 calc R
C31 C 0.2146(4) 0.9494(5) 0.4653(3) 0.0550(16) Uani 1 1 d .
H31 H 0.2076 0.9988 0.4963 0.066 Uiso 1 1 calc R
C25 C 0.5462(4) 0.8562(5) 0.3993(4) 0.0618(19) Uani 1 1 d .
H25 H 0.5751 0.8351 0.4415 0.074 Uiso 1 1 calc R
C2 C 0.0429(5) 0.8705(5) 0.0389(3) 0.0557(17) Uani 1 1 d .
H2A H 0.0177 0.8159 0.0087 0.084 Uiso 1 1 calc R
H2B H 0.096 0.8953 0.0288 0.084 Uiso 1 1 calc R
H2C H 0.0017 0.9272 0.0351 0.084 Uiso 1 1 calc R

loop_
_atom_site_aniso_label
_atom_site_aniso_U_11
_atom_site_aniso_U_22
_atom_site_aniso_U_33
_atom_site_aniso_U_23
_atom_site_aniso_U_13
_atom_site_aniso_U_12
Sn1 0.02559(18) 0.03150(18) 0.02570(18) 0.00360(13) 0.00593(13) 0.00134(13)
Sn2 0.02884(19) 0.02927(18) 0.0389(2) -0.00268(14) 0.01073(15) 0.00365(13)
Cu1 0.0288(3) 0.0246(3) 0.0233(3) -0.0017(2) 0.0070(2) 0.0020(2)
Ga1 0.0391(3) 0.0310(3) 0.0507(4) -0.0060(3) 0.0146(3) -0.0041(2)
P2 0.0326(7) 0.0244(6) 0.0225(6) -0.0012(5) 0.0070(5) -0.0002(5)
P1 0.0265(6) 0.0235(6) 0.0245(6) -0.0012(5) 0.0051(5) 0.0017(5)
Cl2 0.0554(8) 0.0473(8) 0.0365(7) 0.0058(6) 0.0314(6) 0.0006(6)
Cl3 0.0437(8) 0.0719(10) 0.0449(8) -0.0187(7) 0.0189(6) -0.0241(7)
Cl1 0.0349(7) 0.0370(7) 0.0975(13) -0.0204(8) 0.0047(8) -0.0086(6)
Cl4 0.0930(13) 0.0300(8) 0.0785(12) -0.0102(7) 0.0025(10) 0.0197(8)
C15 0.033(3) 0.022(2) 0.027(2) -0.0014(19) 0.007(2) 0.0000(19)
C16 0.039(3) 0.027(2) 0.037(3) 0.000(2) 0.001(2) 0.003(2)
C9 0.029(3) 0.029(2) 0.025(2) -0.0002(19) 0.008(2) -0.0011(19)
C21 0.029(3) 0.024(2) 0.037(3) -0.004(2) 0.006(2) -0.0035(19)
C8 0.030(3) 0.029(2) 0.025(2) -0.0010(19) 0.010(2) -0.002(2)
C11 0.061(4) 0.042(3) 0.050(4) 0.008(3) 0.020(3) -0.014(3)
C22 0.042(3) 0.039(3) 0.043(3) -0.010(2) 0.016(3) -0.007(2)
C33 0.043(3) 0.024(2) 0.023(2) 0.0010(19) 0.012(2) -0.001(2)
C27 0.033(3) 0.028(2) 0.025(2) 0.0038(19) 0.009(2) 0.003(2)
C7 0.037(3) 0.032(3) 0.036(3) -0.007(2) 0.011(2) -0.001(2)
C34 0.038(3) 0.035(3) 0.035(3) 0.002(2) 0.002(2) -0.002(2)
C3 0.034(3) 0.031(2) 0.019(2) 0.0017(19) 0.0085(19) -0.003(2)
C13 0.038(3) 0.059(4) 0.035(3) -0.007(3) 0.014(2) 0.007(3)
C4 0.031(3) 0.046(3) 0.033(3) 0.000(2) 0.006(2) -0.004(2)
C38 0.036(3) 0.029(2) 0.025(2) -0.0021(19) 0.014(2) 0.000(2)
C40 0.047(4) 0.047(4) 0.069(4) 0.005(3) -0.010(3) 0.014(3)
C10 0.041(3) 0.035(3) 0.048(3) 0.002(2) 0.016(3) -0.001(2)
C26 0.046(3) 0.045(3) 0.043(3) 0.015(3) 0.005(3) 0.004(3)
C6 0.056(4) 0.028(3) 0.043(3) -0.006(2) 0.019(3) -0.004(2)
C32 0.067(4) 0.037(3) 0.035(3) 0.001(2) 0.021(3) -0.005(3)
C30 0.060(4) 0.063(4) 0.037(3) 0.016(3) 0.023(3) 0.008(3)
C29 0.072(4) 0.041(3) 0.053(4) 0.006(3) 0.032(3) -0.009(3)
C28 0.064(4) 0.034(3) 0.043(3) -0.004(2) 0.027(3) -0.004(3)
C14 0.041(3) 0.038(3) 0.035(3) 0.003(2) 0.014(2) 0.004(2)
C17 0.043(3) 0.043(3) 0.055(4) -0.004(3) -0.008(3) 0.009(3)
C12 0.041(3) 0.061(4) 0.040(3) 0.000(3) 0.016(3) -0.013(3)
C20 0.045(3) 0.032(3) 0.034(3) -0.002(2) 0.010(2) 0.002(2)
C37 0.046(3) 0.031(3) 0.044(3) 0.000(2) 0.015(3) 0.005(2)
C5 0.044(3) 0.040(3) 0.033(3) -0.013(2) 0.011(2) -0.017(2)
C19 0.075(5) 0.035(3) 0.032(3) 0.006(2) 0.009(3) 0.004(3)
C1 0.039(3) 0.052(3) 0.059(4) -0.006(3) 0.022(3) -0.008(3)
C23 0.040(3) 0.039(3) 0.087(5) -0.012(3) 0.034(3) -0.010(3)
C36 0.058(4) 0.022(3) 0.055(4) -0.001(2) 0.019(3) -0.001(2)
C35 0.059(4) 0.035(3) 0.048(3) -0.003(3) 0.015(3) -0.014(3)
C24 0.033(3) 0.031(3) 0.108(6) 0.013(3) 0.013(4) -0.002(2)
C18 0.074(5) 0.038(3) 0.040(3) 0.005(3) -0.008(3) 0.008(3)
C39 0.047(4) 0.068(4) 0.062(4) -0.021(3) 0.035(3) -0.009(3)
C31 0.084(5) 0.053(4) 0.037(3) -0.003(3) 0.031(3) 0.007(3)
C25 0.041(4) 0.052(4) 0.081(5) 0.030(3) -0.005(3) -0.003(3)
C2 0.081(5) 0.054(4) 0.031(3) 0.007(3) 0.012(3) 0.015(3)

loop_
_atom_type_symbol
_atom_type_description
_atom_type_scat_dispersion_real
_atom_type_scat_dispersion_imag
_atom_type_scat_source
C C 0.0033 0.0016 'International Tables Vol C Tables 4.2.6.8 and 6.1.1.4'
H H 0 0 'International Tables Vol C Tables 4.2.6.8 and 6.1.1.4'
P P 0.1023 0.0942 'International Tables Vol C Tables 4.2.6.8 and 6.1.1.4'
Cl Cl 0.1484 0.1585 'International Tables Vol C Tables 4.2.6.8 and 6.1.1.4'
Cu Cu 0.3201 1.2651 'International Tables Vol C Tables 4.2.6.8 and 6.1.1.4'
Ga Ga 0.2307 1.6083 'International Tables Vol C Tables 4.2.6.8 and 6.1.1.4'
Sn Sn -0.6537 1.4246 'International Tables Vol C Tables 4.2.6.8 and 6.1.1.4'

loop_
_geom_angle_atom_site_label_1
_geom_angle_atom_site_label_2
_geom_angle_atom_site_label_3
_geom_angle
C2 Sn1 C1 112.6(3)
C2 Sn1 C3 105.0(2)
C1 Sn1 C3 102.4(2)
C2 Sn1 Cu1 120.0(2)
C1 Sn1 Cu1 117.86(17)
C3 Sn1 Cu1 94.13(12)
C2 Sn1 Sn2 101.21(17)
C1 Sn1 Sn2 87.28(16)
C3 Sn1 Sn2 145.73(12)
Cu1 Sn1 Sn2 53.172(14)
C39 Sn2 C40 108.5(3)
C39 Sn2 C38 105.7(2)
C40 Sn2 C38 105.1(2)
C39 Sn2 Cu1 109.63(19)
C40 Sn2 Cu1 130.83(19)
C38 Sn2 Cu1 93.24(12)
C39 Sn2 Sn1 101.00(17)
C40 Sn2 Sn1 90.38(17)
C38 Sn2 Sn1 142.58(12)
Cu1 Sn2 Sn1 52.768(15)
P2 Cu1 P1 112.66(5)
P2 Cu1 Sn1 156.25(4)
P1 Cu1 Sn1 88.73(3)
P2 Cu1 Sn2 84.56(4)
P1 Cu1 Sn2 162.71(4)
Sn1 Cu1 Sn2 74.061(18)
Cl3 Ga1 Cl1 107.34(6)
Cl3 Ga1 Cl4 110.32(8)
Cl1 Ga1 Cl4 110.97(7)
Cl3 Ga1 Cl2 109.20(6)
Cl1 Ga1 Cl2 111.30(7)
Cl4 Ga1 Cl2 107.70(7)
C33 P2 C27 105.1(2)
C33 P2 C21 106.0(2)
C27 P2 C21 106.7(2)
C33 P2 Cu1 112.22(16)
C27 P2 Cu1 106.26(16)
C21 P2 Cu1 119.54(16)
C9 P1 C8 104.6(2)
C9 P1 C15 107.1(2)
C8 P1 C15 105.2(2)
C9 P1 Cu1 110.34(15)
C8 P1 Cu1 112.92(16)
C15 P1 Cu1 115.89(15)
C16 C15 C20 119.3(4)
C16 C15 P1 121.7(4)
C20 C15 P1 118.7(4)
C15 C16 C17 119.5(5)
C15 C16 H16 120.3
C17 C16 H16 120.3
C10 C9 C14 119.0(5)
C10 C9 P1 118.7(4)
C14 C9 P1 122.2(4)
C22 C21 C26 120.3(5)
C22 C21 P2 118.2(4)
C26 C21 P2 121.5(4)
C3 C8 C7 120.4(4)
C3 C8 P1 117.6(3)
C7 C8 P1 121.8(4)
C12 C11 C10 120.3(5)
C12 C11 H11 119.9
C10 C11 H11 119.9
C23 C22 C21 118.9(6)
C23 C22 H22 120.5
C21 C22 H22 120.5
C34 C33 C38 122.3(4)
C34 C33 P2 122.0(4)
C38 C33 P2 115.7(4)
C32 C27 C28 119.5(5)
C32 C27 P2 122.9(4)
C28 C27 P2 117.6(4)
C6 C7 C8 120.0(5)
C6 C7 H7 120
C8 C7 H7 120
C33 C34 C35 119.1(5)
C33 C34 H34 120.5
C35 C34 H34 120.5
C8 C3 C4 117.9(4)
C8 C3 Sn1 122.5(3)
C4 C3 Sn1 119.5(4)
C12 C13 C14 120.6(5)
C12 C13 H13 119.7
C14 C13 H13 119.7
C5 C4 C3 121.2(5)
C5 C4 H4 119.4
C3 C4 H4 119.4
C33 C38 C37 117.4(4)
C33 C38 Sn2 120.8(3)
C37 C38 Sn2 121.7(4)
Sn2 C40 H40A 109.5
Sn2 C40 H40B 109.5
H40A C40 H40B 109.5
Sn2 C40 H40C 109.5
H40A C40 H40C 109.5
H40B C40 H40C 109.5
C9 C10 C11 120.2(5)
C9 C10 H10 119.9
C11 C10 H10 119.9
C25 C26 C21 118.6(6)
C25 C26 H26 120.7
C21 C26 H26 120.7
C7 C6 C5 120.3(5)
C7 C6 H6 119.9
C5 C6 H6 119.9
C27 C32 C31 119.6(5)
C27 C32 H32 120.2
C31 C32 H32 120.2
C31 C30 C29 119.7(5)
C31 C30 H30 120.1
C29 C30 H30 120.1
C30 C29 C28 119.9(5)
C30 C29 H29 120.1
C28 C29 H29 120.1
C29 C28 C27 120.2(5)
C29 C28 H28 119.9
C27 C28 H28 119.9
C13 C14 C9 119.7(5)
C13 C14 H14 120.2
C9 C14 H14 120.2
C18 C17 C16 120.2(6)
C18 C17 H17 119.9
C16 C17 H17 119.9
C11 C12 C13 120.2(5)
C11 C12 H12 119.9
C13 C12 H12 119.9
C19 C20 C15 121.1(5)
C19 C20 H20 119.5
C15 C20 H20 119.5
C36 C37 C38 120.9(5)
C36 C37 H37 119.5
C38 C37 H37 119.5
C6 C5 C4 120.2(5)
C6 C5 H5 119.9
C4 C5 H5 119.9
C18 C19 C20 119.3(6)
C18 C19 H19 120.3
C20 C19 H19 120.3
Sn1 C1 H1A 109.5
Sn1 C1 H1B 109.5
H1A C1 H1B 109.5
Sn1 C1 H1C 109.5
H1A C1 H1C 109.5
H1B C1 H1C 109.5
C24 C23 C22 121.0(6)
C24 C23 H23 119.5
C22 C23 H23 119.5
C37 C36 C35 120.1(5)
C37 C36 H36 120
C35 C36 H36 120
C36 C35 C34 120.2(5)
C36 C35 H35 119.9
C34 C35 H35 119.9
C25 C24 C23 120.2(6)
C25 C24 H24 119.9
C23 C24 H24 119.9
C17 C18 C19 120.6(5)
C17 C18 H18 119.7
C19 C18 H18 119.7
Sn2 C39 H39A 109.5
Sn2 C39 H39B 109.5
H39A C39 H39B 109.5
Sn2 C39 H39C 109.5
H39A C39 H39C 109.5
H39B C39 H39C 109.5
C30 C31 C32 121.1(6)
C30 C31 H31 119.5
C32 C31 H31 119.5
C24 C25 C26 121.0(6)
C24 C25 H25 119.5
C26 C25 H25 119.5
Sn1 C2 H2A 109.5
Sn1 C2 H2B 109.5
H2A C2 H2B 109.5
Sn1 C2 H2C 109.5
H2A C2 H2C 109.5
H2B C2 H2C 109.5

loop_
_geom_bond_atom_site_label_1
_geom_bond_atom_site_label_2
_geom_bond_distance
Sn1 C2 2.132(5)
Sn1 C1 2.140(5)
Sn1 C3 2.172(5)
Sn1 Cu1 2.5962(6)
Sn1 Sn2 3.1354(5)
Sn2 C39 2.146(6)
Sn2 C40 2.146(6)
Sn2 C38 2.159(5)
Sn2 Cu1 2.6101(6)
Cu1 P2 2.2686(13)
Cu1 P1 2.2713(13)
Ga1 Cl3 2.1731(15)
Ga1 Cl1 2.1776(15)
Ga1 Cl4 2.1785(15)
Ga1 Cl2 2.2157(14)
P2 C33 1.822(5)
P2 C27 1.824(5)
P2 C21 1.825(5)
P1 C9 1.813(5)
P1 C8 1.819(5)
P1 C15 1.821(5)
C15 C16 1.380(7)
C15 C20 1.388(7)
C16 C17 1.404(7)
C16 H16 0.95
C9 C10 1.381(7)
C9 C14 1.397(7)
C21 C22 1.388(7)
C21 C26 1.398(7)
C8 C3 1.384(7)
C8 C7 1.408(6)
C11 C12 1.365(8)
C11 C10 1.388(8)
C11 H11 0.95
C22 C23 1.373(8)
C22 H22 0.95
C33 C34 1.382(7)
C33 C38 1.389(7)
C27 C32 1.379(7)
C27 C28 1.387(7)
C7 C6 1.365(7)
C7 H7 0.95
C34 C35 1.388(7)
C34 H34 0.95
C3 C4 1.400(7)
C13 C12 1.367(8)
C13 C14 1.382(7)
C13 H13 0.95
C4 C5 1.375(7)
C4 H4 0.95
C38 C37 1.408(7)
C40 H40A 0.98
C40 H40B 0.98
C40 H40C 0.98
C10 H10 0.95
C26 C25 1.382(8)
C26 H26 0.95
C6 C5 1.373(8)
C6 H6 0.95
C32 C31 1.381(8)
C32 H32 0.95
C30 C31 1.370(9)
C30 C29 1.374(8)
C30 H30 0.95
C29 C28 1.387(8)
C29 H29 0.95
C28 H28 0.95
C14 H14 0.95
C17 C18 1.368(9)
C17 H17 0.95
C12 H12 0.95
C20 C19 1.380(7)
C20 H20 0.95
C37 C36 1.378(8)
C37 H37 0.95
C5 H5 0.95
C19 C18 1.377(9)
C19 H19 0.95
C1 H1A 0.98
C1 H1B 0.98
C1 H1C 0.98
C23 C24 1.370(9)
C23 H23 0.95
C36 C35 1.387(8)
C36 H36 0.95
C35 H35 0.95
C24 C25 1.355(10)
C24 H24 0.95
C18 H18 0.95
C39 H39A 0.98
C39 H39B 0.98
C39 H39C 0.98
C31 H31 0.95
C25 H25 0.95
C2 H2A 0.98
C2 H2B 0.98
C2 H2C 0.98
